data_9005135
loop_
_publ_author_name
'Cabella, R.'
'Lucchetti, G.'
'Palenzona, A.'
'Quartieri, S.'
'Vezzalini, G.'

_publ_section_title
;
 First occurrence of a Ba-dominant brewsterite: structural features
;
_journal_name_full 'European Journal of Mineralogy'
_journal_page_first 353
_journal_page_last 360
_journal_volume 5
_journal_year 1993
_chemical_formula_sum 'Al2.1 Ba0.9 H9.3 K0.02 Mg0.04 Na0.035 O20.88 Si5.9'
_chemical_name_mineral Brewsterite-Ba
_space_group_IT_number 11
_symmetry_space_group_name_Hall '-P 2yb'
_symmetry_space_group_name_H-M 'P 1 21/m 1'
_cell_angle_alpha 90
_cell_angle_beta 94.50
_cell_angle_gamma 90
_cell_formula_units_Z 2
_cell_length_a 6.790
_cell_length_b 17.581
_cell_length_c 7.735
_cell_volume 920.519
_database_code_amcsd 0006480
_exptl_crystal_density_diffrn 2.496
_cod_original_formula_sum 'Ba.9 Na.035 K.02 Mg.04 Al2.1 Si5.9 O20.88 H9.3'
_cod_database_code 9005135

loop_
_space_group_symop_operation_xyz
x,y,z
x,1/2-y,z
-x,1/2+y,-z
-x,-y,-z

loop_
_atom_site_label
_atom_site_fract_x
_atom_site_fract_y
_atom_site_fract_z
_atom_site_occupancy
_atom_site_U_iso_or_equiv
_atom_site_type_symbol
_atom_site_attached_hydrogens
BaBA1 0.24580 0.25000 0.17340 0.82000 0.01646 Ba 0
NaBA1 0.24580 0.25000 0.17340 0.03500 0.01646 Na 0
KBA1 0.24580 0.25000 0.17340 0.02000 0.01646 K 0
MgBA1 0.24580 0.25000 0.17340 0.04000 0.01646 Mg 0
BaBA2 0.26400 0.25000 0.04300 0.04000 0.05066 Ba 0
BaBA3 0.21100 0.25000 0.29700 0.04000 0.05066 Ba 0
AlTA 0.32150 0.08030 0.82300 0.35000 0.01393 Al 0
SiTA 0.32150 0.08030 0.82300 0.65000 0.01393 Si 0
AlTB 0.40700 0.05660 0.21160 0.35000 0.01393 Al 0
SiTB 0.40700 0.05660 0.21160 0.65000 0.01393 Si 0
AlTC 0.55340 0.15810 0.53490 0.35000 0.01140 Al 0
SiTC 0.55340 0.15810 0.53490 0.65000 0.01140 Si 0
SiTD 0.90670 0.05260 0.64120 1.00000 0.01393 Si 0
O1 0.35370 0.10340 0.02800 1.00000 0.01646 O 0
O2 0.42600 0.12220 0.36000 1.00000 0.02280 O 0
O3 0.78400 0.12120 0.54700 1.00000 0.02153 O 0
O4 0.44600 0.14030 0.71400 1.00000 0.02280 O 0
O5 0.08100 0.09110 0.76500 1.00000 0.03166 O 0
O6 0.22700 0.99690 0.24000 1.00000 0.03293 O 0
O7 0.38300 0.99200 0.79500 1.00000 0.02153 O 0
O8 0.00000 0.00000 0.50000 1.00000 0.03546 O 0
O9 0.56400 0.25000 0.50100 1.00000 0.02660 O 0
Wat1 0.05100 0.25000 0.46900 0.96000 0.04053 O 2
Wat2 0.92000 0.14140 0.14200 1.00000 0.06333 O 2
Wat3 0.60700 0.25000 0.02200 0.96000 0.05193 O 2
Wat4 0.06000 0.25000 0.85400 0.96000 0.04433 O 2

loop_
_cod_changelog_entry_id
_cod_changelog_entry_author
_cod_changelog_entry_date
_cod_changelog_entry_text
1
;cod-tools version 3.8.0
Id: cif_guess_AMCSD_atom_types 9581 2023-05-17 12:35:41Z saulius
;
2023-05-18T11:39:01+03:00
;Derived atom types and hydrogen counts
from atom names that follow the AMCSD naming convention
(Wat == water, O-H == hydroxyl).
;

loop_
_cod_related_entry_id
_cod_related_entry_database
_cod_related_entry_code
1 AMCSD 0006480
